data_4126785
loop_
_publ_author_name
'Jin, Geng Bang'
'Lin, Jian'
'Estes, Shanna L.'
'Skanthakumar, Suntharalingam'
'Soderholm, Lynda'

_publ_section_title
;
 Influence of Counter-Cation Hydration Enthalpies on the Formation of
 Molecular Complexes: A Thorium-Nitrate Example.
;
_journal_name_full 'Journal of the American Chemical Society'
_journal_paper_doi 10.1021/jacs.7b09363
_journal_year 2017
_chemical_formula_moiety 'Th (N O3)6 (N (C2 H5)4)2'
_chemical_formula_sum 'C16 H40 N8 O18 Th'
_chemical_formula_weight 864.60
_chemical_name_common 'tetraethylammonium thorium hexanitrate'
_space_group_crystal_system monoclinic
_space_group_IT_number 15
_space_group_name_Hall '-C 2yc'
_space_group_name_H-M_alt 'C 1 2/c 1'
_symmetry_space_group_name_Hall '-C 2yc'
_symmetry_space_group_name_H-M 'C 1 2/c 1'
_audit_creation_method SHELXL-2014/7
_cell_angle_alpha 90
_cell_angle_beta 107.7710(18)
_cell_angle_gamma 90
_cell_formula_units_Z 4
_cell_length_a 18.4488(16)
_cell_length_b 11.6708(16)
_cell_length_c 15.7009(16)
_cell_measurement_reflns_used 13568
_cell_measurement_temperature 100(2)
_cell_measurement_theta_max 27.605
_cell_measurement_theta_min 2.096
_cell_volume 3219.3(6)
_computing_cell_refinement 'Bruker SAINT'
_computing_data_collection 'Bruker APEX2'
_computing_data_reduction 'Bruker SAINT'
_computing_molecular_graphics 'CrystalMaker for Windows ver. 2.0.6 (2008)'
_computing_publication_material 'Bruker SHELXTL'
_computing_structure_refinement 'SHELXL-2014/7 (Sheldrick, 2014)'
_computing_structure_solution 'SHELXS-97 (Sheldrick 2008)'
_diffrn_ambient_temperature 100(2)
_diffrn_measured_fraction_theta_full 1.000
_diffrn_measured_fraction_theta_max 0.950
_diffrn_measurement_device_type 'Bruker APEX-II CCD'
_diffrn_measurement_method '\f and \w scans'
_diffrn_radiation_type MoK\a
_diffrn_radiation_wavelength 0.71073
_diffrn_reflns_av_R_equivalents 0.0247
_diffrn_reflns_av_unetI/netI 0.0222
_diffrn_reflns_Laue_measured_fraction_full 1.000
_diffrn_reflns_Laue_measured_fraction_max 0.950
_diffrn_reflns_limit_h_max 25
_diffrn_reflns_limit_h_min -25
_diffrn_reflns_limit_k_max 16
_diffrn_reflns_limit_k_min -16
_diffrn_reflns_limit_l_max 22
_diffrn_reflns_limit_l_min -22
_diffrn_reflns_number 23147
_diffrn_reflns_point_group_measured_fraction_full 1.000
_diffrn_reflns_point_group_measured_fraction_max 0.950
_diffrn_reflns_theta_full 25.242
_diffrn_reflns_theta_max 30.711
_diffrn_reflns_theta_min 2.095
_diffrn_source 'Mo Kalpha Microfocus X-ray Source'
_exptl_absorpt_coefficient_mu 4.715
_exptl_absorpt_correction_T_max 0.495
_exptl_absorpt_correction_T_min 0.373
_exptl_absorpt_correction_type multi-scan
_exptl_absorpt_process_details SADABS
_exptl_crystal_colour colorless
_exptl_crystal_density_diffrn 1.784
_exptl_crystal_density_meas ?
_exptl_crystal_density_method 'not measured'
_exptl_crystal_description tablet
_exptl_crystal_F_000 1704
_exptl_crystal_size_max 0.387
_exptl_crystal_size_mid 0.181
_exptl_crystal_size_min 0.149
_refine_diff_density_max 0.513
_refine_diff_density_min -0.236
_refine_diff_density_rms 0.084
_refine_ls_extinction_coef 0.00047(6)
_refine_ls_extinction_expression Fc^*^=kFc[1+0.001xFc^2^\l^3^/sin(2\q)]^-1/4^
_refine_ls_extinction_method 'SHELXL-2014/7 (Sheldrick 2014'
_refine_ls_goodness_of_fit_ref 1.015
_refine_ls_hydrogen_treatment undef
_refine_ls_matrix_type full
_refine_ls_number_parameters 294
_refine_ls_number_reflns 4759
_refine_ls_number_restraints 0
_refine_ls_restrained_S_all 1.015
_refine_ls_R_factor_all 0.0487
_refine_ls_R_factor_gt 0.0246
_refine_ls_shift/su_max 0.000
_refine_ls_shift/su_mean 0.000
_refine_ls_structure_factor_coef Fsqd
_refine_ls_weighting_details 'w=1/[\s^2^(Fo^2^)+(0.0422P)^2^+0.9922P] where P=(Fo^2^+2Fc^2^)/3'
_refine_ls_weighting_scheme calc
_refine_ls_wR_factor_gt 0.0681
_refine_ls_wR_factor_ref 0.0758
_reflns_Friedel_coverage 0.000
_reflns_number_gt 3049
_reflns_number_total 4759
_reflns_threshold_expression 'I > 2\s(I)'
_cod_data_source_file ja7b09363_si_004.cif
_cod_data_source_block NEt4
_cod_depositor_comments
;
The following automatic conversions were performed:

'_exptl_crystal_density_meas' value 'not measured' was changed to '?'
- the value is perceived as not measured.

Automatic conversion script
Id: cif_fix_values 4973 2017-02-22 13:04:09Z antanas 
;
_cod_database_code 4126785
_shelx_shelxl_version_number 2014/7
_shelx_space_group_comment
;
The symmetry employed for this shelxl refinement is uniquely defined
by the following loop, which should always be used as a source of
symmetry information in preference to the above space-group names.
They are only intended as comments.
;

loop_
_space_group_symop_operation_xyz
'x, y, z'
'-x, y, -z+1/2'
'x+1/2, y+1/2, z'
'-x+1/2, y+1/2, -z+1/2'
'-x, -y, -z'
'x, -y, z-1/2'
'-x+1/2, -y+1/2, -z'
'x+1/2, -y+1/2, z-1/2'

loop_
_atom_site_label
_atom_site_type_symbol
_atom_site_fract_x
_atom_site_fract_y
_atom_site_fract_z
_atom_site_U_iso_or_equiv
_atom_site_adp_type
_atom_site_occupancy
_atom_site_site_symmetry_order
_atom_site_calc_flag
_atom_site_refinement_flags_posn
_atom_site_refinement_flags_occupancy
Th1 Th 0.2500 0.2500 0.5000 0.04888(7) Uani 1 2 d S P
N1 N 0.3113(2) 0.0346(3) 0.6003(2) 0.0663(8) Uani 1 1 d . .
O11 O 0.33354(19) -0.0542(2) 0.6399(2) 0.1060(10) Uani 1 1 d . .
O12 O 0.2539(2) 0.0336(3) 0.5316(3) 0.0649(12) Uani 0.635(5) 1 d . P
O13 O 0.3415(3) 0.1325(4) 0.6255(3) 0.0651(13) Uani 0.635(5) 1 d . P
O14 O 0.2649(4) 0.0978(6) 0.6204(4) 0.061(2) Uani 0.365(5) 1 d . P
O15 O 0.3345(4) 0.0691(6) 0.5336(5) 0.059(2) Uani 0.365(5) 1 d . P
N2 N 0.37433(18) 0.3867(3) 0.6275(2) 0.0628(8) Uani 1 1 d . .
O21 O 0.42413(15) 0.4409(3) 0.67857(19) 0.0977(9) Uani 1 1 d . .
022 O 0.3810(2) 0.3440(4) 0.5556(3) 0.0660(13) Uani 0.634(5) 1 d . P
023 O 0.3105(2) 0.3667(3) 0.6422(3) 0.0615(12) Uani 0.634(5) 1 d . P
024 O 0.3225(4) 0.4340(6) 0.5607(5) 0.058(2) Uani 0.366(5) 1 d . P
025 O 0.3697(4) 0.2814(7) 0.6335(5) 0.061(2) Uani 0.366(5) 1 d . P
N3 N 0.3489(2) 0.2129(3) 0.3821(3) 0.0643(8) Uani 1 1 d . .
O31 O 0.38759(19) 0.1965(4) 0.3338(2) 0.1029(10) Uani 1 1 d . .
032 O 0.3515(2) 0.1454(3) 0.4471(3) 0.0680(13) Uani 0.638(4) 1 d . P
033 O 0.3043(3) 0.2974(4) 0.3731(3) 0.0643(12) Uani 0.638(4) 1 d . P
034 O 0.3714(5) 0.2685(6) 0.4526(6) 0.061(2) Uani 0.362(4) 1 d . P
035 O 0.2792(4) 0.1739(6) 0.3615(4) 0.0570(19) Uani 0.362(4) 1 d . P
N4 N 0.3879(2) -0.2402(2) 0.4162(2) 0.0575(7) Uani 1 1 d . .
C1 C 0.3628(4) -0.2655(5) 0.4972(5) 0.081(2) Uani 0.752(16) 1 d . P
C11 C 0.4527(11) -0.2456(11) 0.5112(13) 0.069(6) Uani 0.248(16) 1 d . P
C2 C 0.4262(4) -0.2960(6) 0.5832(4) 0.1082(16) Uani 1 1 d . .
C3 C 0.4346(3) -0.1305(5) 0.4335(4) 0.079(2) Uani 0.759(10) 1 d . P
C33 C 0.4268(12) -0.2032(18) 0.3498(12) 0.078(7) Uani 0.241(10) 1 d . P
C4 C 0.4612(3) -0.0887(4) 0.3559(3) 0.0935(14) Uani 1 1 d . .
C5 C 0.3149(4) -0.2281(5) 0.3349(5) 0.079(2) Uani 0.782(11) 1 d . P
C55 C 0.3307(10) -0.1533(17) 0.4223(12) 0.071(7) Uani 0.218(11) 1 d . P
C6 C 0.4353(4) -0.3366(5) 0.3946(5) 0.076(2) Uani 0.738(10) 1 d . P
C66 C 0.3510(9) -0.3571(13) 0.3856(13) 0.072(6) Uani 0.262(10) 1 d . P
C7 C 0.4005(3) -0.4560(4) 0.3879(3) 0.0973(15) Uani 1 1 d . .
C8 C 0.2663(2) -0.1221(4) 0.3387(3) 0.0984(15) Uani 1 1 d . .

loop_
_atom_site_aniso_label
_atom_site_aniso_U_11
_atom_site_aniso_U_22
_atom_site_aniso_U_33
_atom_site_aniso_U_23
_atom_site_aniso_U_13
_atom_site_aniso_U_12
Th1 0.04327(10) 0.04779(10) 0.05299(11) 0.00039(8) 0.01084(6) 0.00225(7)
N1 0.078(2) 0.0537(18) 0.064(2) 0.0046(16) 0.0160(18) 0.0080(17)
O11 0.136(3) 0.0632(17) 0.103(2) 0.0246(16) 0.0141(19) 0.0257(18)
O12 0.070(3) 0.053(2) 0.065(2) 0.001(2) 0.011(2) 0.0025(17)
O13 0.058(3) 0.062(3) 0.068(3) 0.001(2) 0.010(2) 0.005(2)
O14 0.071(5) 0.052(4) 0.062(4) 0.004(3) 0.024(3) 0.009(3)
O15 0.060(4) 0.054(4) 0.065(4) 0.000(3) 0.020(3) 0.013(3)
N2 0.0507(18) 0.070(2) 0.0631(19) -0.0003(16) 0.0104(15) -0.0058(15)
O21 0.0729(17) 0.116(2) 0.088(2) -0.0235(18) 0.0015(15) -0.0318(17)
022 0.056(2) 0.083(3) 0.058(2) -0.005(2) 0.0165(18) -0.008(2)
023 0.050(2) 0.064(3) 0.069(3) -0.005(2) 0.0159(18) -0.0021(19)
024 0.052(4) 0.062(4) 0.056(4) -0.001(3) 0.011(3) 0.008(3)
025 0.053(4) 0.058(4) 0.061(4) 0.001(3) 0.001(3) -0.002(3)
N3 0.059(2) 0.0675(18) 0.069(2) -0.0079(17) 0.0242(17) -0.0035(16)
O31 0.094(2) 0.131(2) 0.104(2) -0.020(2) 0.059(2) 0.003(2)
032 0.066(2) 0.065(3) 0.074(3) 0.005(2) 0.023(2) 0.014(2)
033 0.060(3) 0.064(2) 0.069(3) 0.005(2) 0.020(2) 0.009(2)
034 0.056(4) 0.057(5) 0.072(5) -0.015(3) 0.022(4) -0.006(3)
035 0.050(4) 0.060(4) 0.059(4) -0.012(3) 0.014(3) 0.000(3)
N4 0.0552(16) 0.0534(18) 0.0669(18) -0.0044(13) 0.0232(14) 0.0003(13)
C1 0.074(4) 0.098(5) 0.076(4) 0.004(3) 0.032(3) -0.005(3)
C11 0.056(9) 0.084(12) 0.066(10) 0.003(8) 0.017(7) 0.004(7)
C2 0.104(4) 0.141(4) 0.075(3) 0.024(3) 0.020(3) 0.016(4)
C3 0.070(4) 0.056(3) 0.106(5) -0.008(3) 0.021(3) -0.008(3)
C33 0.116(15) 0.069(10) 0.073(11) -0.027(9) 0.066(11) -0.040(11)
C4 0.108(3) 0.066(3) 0.119(4) 0.006(3) 0.054(3) -0.012(2)
C5 0.065(3) 0.086(4) 0.076(4) -0.021(3) 0.007(3) 0.012(3)
C55 0.075(12) 0.090(14) 0.059(10) -0.008(9) 0.039(9) 0.034(10)
C6 0.079(4) 0.051(3) 0.111(5) -0.005(3) 0.048(4) 0.014(3)
C66 0.062(10) 0.055(9) 0.105(13) 0.005(8) 0.033(9) -0.014(7)
C7 0.128(4) 0.054(2) 0.134(4) -0.006(3) 0.076(3) -0.003(2)
C8 0.083(3) 0.105(3) 0.091(3) -0.013(3) 0.004(2) 0.041(3)

loop_
_atom_type_symbol
_atom_type_description
_atom_type_scat_dispersion_real
_atom_type_scat_dispersion_imag
_atom_type_scat_source
C C 0.0033 0.0016 'International Tables Vol C Tables 4.2.6.8 and 6.1.1.4'
N N 0.0061 0.0033 'International Tables Vol C Tables 4.2.6.8 and 6.1.1.4'
O O 0.0106 0.0060 'International Tables Vol C Tables 4.2.6.8 and 6.1.1.4'
Th Th -7.2400 8.8979 'International Tables Vol C Tables 4.2.6.8 and 6.1.1.4'
H H 0.0000 0.0000 'International Tables Vol C Tables 4.2.6.8 and 6.1.1.4'

loop_
_geom_angle_atom_site_label_1
_geom_angle_atom_site_label_2
_geom_angle_atom_site_label_3
_geom_angle
_geom_angle_site_symmetry_1
_geom_angle_site_symmetry_3
O14 Th1 O14 180.0(2) 7_556 .
O14 Th1 033 41.24(19) 7_556 .
O14 Th1 033 138.76(19) . .
O14 Th1 033 138.75(19) 7_556 7_556
O14 Th1 033 41.24(19) . 7_556
033 Th1 033 180.00(17) . 7_556
O14 Th1 022 99.74(19) 7_556 7_556
O14 Th1 022 80.25(19) . 7_556
033 Th1 022 112.52(14) . 7_556
033 Th1 022 67.48(14) 7_556 7_556
O14 Th1 022 80.25(19) 7_556 .
O14 Th1 022 99.75(19) . .
033 Th1 022 67.48(14) . .
033 Th1 022 112.52(14) 7_556 .
022 Th1 022 180.0 7_556 .
O14 Th1 035 67.3(2) 7_556 .
O14 Th1 035 112.7(2) . .
033 Th1 035 34.4(2) . .
033 Th1 035 145.6(2) 7_556 .
022 Th1 035 89.04(17) 7_556 .
022 Th1 035 90.95(17) . .
O14 Th1 035 112.7(2) 7_556 7_556
O14 Th1 035 67.3(2) . 7_556
033 Th1 035 145.6(2) . 7_556
033 Th1 035 34.4(2) 7_556 7_556
022 Th1 035 90.96(17) 7_556 7_556
022 Th1 035 89.05(17) . 7_556
035 Th1 035 180.0 . 7_556
O14 Th1 024 112.6(2) 7_556 7_556
O14 Th1 024 67.4(2) . 7_556
033 Th1 024 100.2(2) . 7_556
033 Th1 024 79.8(2) 7_556 7_556
022 Th1 024 34.74(18) 7_556 7_556
022 Th1 024 145.26(18) . 7_556
035 Th1 024 67.2(2) . 7_556
035 Th1 024 112.8(2) 7_556 7_556
O14 Th1 024 67.4(2) 7_556 .
O14 Th1 024 112.6(2) . .
033 Th1 024 79.8(2) . .
033 Th1 024 100.2(2) 7_556 .
022 Th1 024 145.26(18) 7_556 .
022 Th1 024 34.74(18) . .
035 Th1 024 112.8(2) . .
035 Th1 024 67.2(2) 7_556 .
024 Th1 024 180.0 7_556 .
O14 Th1 023 78.73(18) 7_556 7_556
O14 Th1 023 101.27(18) . 7_556
033 Th1 023 66.74(15) . 7_556
033 Th1 023 113.26(15) 7_556 7_556
022 Th1 023 50.08(13) 7_556 7_556
022 Th1 023 129.92(13) . 7_556
035 Th1 023 38.97(17) . 7_556
035 Th1 023 141.03(18) 7_556 7_556
024 Th1 023 35.80(19) 7_556 7_556
024 Th1 023 144.20(19) . 7_556
O14 Th1 023 101.27(18) 7_556 .
O14 Th1 023 78.73(18) . .
033 Th1 023 113.26(15) . .
033 Th1 023 66.74(15) 7_556 .
022 Th1 023 129.92(13) 7_556 .
022 Th1 023 50.08(13) . .
035 Th1 023 141.03(17) . .
035 Th1 023 38.97(17) 7_556 .
024 Th1 023 144.20(19) 7_556 .
024 Th1 023 35.80(19) . .
023 Th1 023 180.00(12) 7_556 .
O11 N1 O14 121.9(5) . .
O11 N1 O12 119.6(4) . .
O14 N1 O12 76.0(4) . .
O11 N1 O13 123.9(4) . .
O14 N1 O13 70.1(4) . .
O12 N1 O13 116.5(4) . .
O11 N1 O15 122.1(4) . .
O14 N1 O15 116.1(5) . .
O12 N1 O15 73.3(4) . .
O13 N1 O15 75.8(4) . .
O11 N1 Th1 177.7(3) . .
O14 N1 Th1 57.1(3) . .
O12 N1 Th1 58.3(2) . .
O13 N1 Th1 58.2(2) . .
O15 N1 Th1 59.0(3) . .
N1 O12 O15 54.8(3) . .
N1 O12 O14 51.4(3) . .
O15 O12 O14 89.4(4) . .
N1 O12 024 166.8(4) . 7_556
O15 O12 024 119.7(4) . 7_556
O14 O12 024 120.1(4) . 7_556
N1 O12 Th1 97.0(3) . .
O15 O12 Th1 73.0(3) . .
O14 O12 Th1 71.6(3) . .
024 O12 Th1 69.8(3) 7_556 .
N1 O13 O14 53.7(3) . .
N1 O13 O15 53.0(3) . .
O14 O13 O15 90.7(5) . .
N1 O13 025 165.7(4) . .
O14 O13 025 121.9(4) . .
O15 O13 025 116.9(5) . .
N1 O13 Th1 96.8(3) . .
O14 O13 Th1 72.9(3) . .
O15 O13 Th1 72.5(3) . .
025 O13 Th1 69.4(2) . .
N1 O14 O13 56.2(4) . .
N1 O14 O12 52.5(3) . .
O13 O14 O12 92.5(4) . .
N1 O14 033 167.9(5) . 7_556
O13 O14 033 120.4(5) . 7_556
O12 O14 033 118.9(5) . 7_556
N1 O14 Th1 98.8(4) . .
O13 O14 Th1 74.2(3) . .
O12 O14 Th1 73.3(3) . .
033 O14 Th1 69.5(3) 7_556 .
N1 O15 O12 51.9(3) . .
N1 O15 O13 51.3(3) . .
O12 O15 O13 87.4(4) . .
N1 O15 032 165.3(5) . .
O12 O15 032 121.9(5) . .
O13 O15 032 119.3(5) . .
N1 O15 Th1 95.2(3) . .
O12 O15 Th1 72.3(3) . .
O13 O15 Th1 71.4(3) . .
032 O15 Th1 70.2(2) . .
O21 N2 025 121.9(5) . .
O21 N2 022 122.5(3) . .
025 N2 022 73.0(5) . .
O21 N2 023 122.1(4) . .
025 N2 023 73.7(5) . .
022 N2 023 115.4(3) . .
O21 N2 024 122.6(5) . .
025 N2 024 115.5(5) . .
022 N2 024 72.5(4) . .
023 N2 024 74.7(4) . .
O21 N2 Th1 179.7(3) . .
025 N2 Th1 57.8(3) . .
022 N2 Th1 57.5(2) . .
023 N2 Th1 58.0(2) . .
024 N2 Th1 57.7(3) . .
N2 022 025 52.4(4) . .
N2 022 024 54.7(3) . .
025 022 024 90.9(5) . .
N2 022 034 167.6(4) . .
025 022 034 119.7(5) . .
024 022 034 120.4(4) . .
N2 022 Th1 97.7(2) . .
025 022 Th1 73.5(3) . .
024 022 Th1 72.7(3) . .
034 022 Th1 70.1(3) . .
N2 023 025 51.7(3) . .
N2 023 024 53.2(3) . .
025 023 024 88.3(5) . .
N2 023 035 167.0(4) . 7_556
025 023 035 122.2(5) . 7_556
024 023 035 119.1(4) . 7_556
N2 023 Th1 96.8(3) . .
025 023 Th1 72.9(3) . .
024 023 Th1 71.8(3) . .
035 023 Th1 70.2(2) 7_556 .
N2 024 022 52.8(3) . .
N2 024 023 52.1(3) . .
022 024 023 88.7(4) . .
N2 024 O12 167.4(6) . 7_556
022 024 O12 121.1(5) . 7_556
023 024 O12 120.7(5) . 7_556
N2 024 Th1 96.7(4) . .
022 024 Th1 72.6(3) . .
023 024 Th1 72.4(3) . .
O12 024 Th1 70.8(3) 7_556 .
N2 025 022 54.6(4) . .
N2 025 023 54.7(4) . .
022 025 023 92.1(5) . .
N2 025 O13 167.0(6) . .
022 025 O13 121.5(5) . .
023 025 O13 116.0(5) . .
N2 025 Th1 98.1(4) . .
022 025 Th1 72.6(3) . .
023 025 Th1 72.7(3) . .
O13 025 Th1 69.4(3) . .
O31 N3 034 122.9(5) . .
O31 N3 033 123.0(5) . .
034 N3 033 73.8(5) . .
O31 N3 032 121.2(4) . .
034 N3 032 71.9(5) . .
033 N3 032 115.8(4) . .
O31 N3 035 121.1(4) . .
034 N3 035 116.0(5) . .
033 N3 035 71.8(5) . .
032 N3 035 77.1(4) . .
O31 N3 Th1 178.8(3) . .
034 N3 Th1 58.3(4) . .
033 N3 Th1 57.3(2) . .
032 N3 Th1 58.6(2) . .
035 N3 Th1 57.7(3) . .
N3 032 034 52.9(4) . .
N3 032 035 52.2(3) . .
034 032 035 88.6(5) . .
N3 032 O15 166.3(4) . .
034 032 O15 123.7(5) . .
035 032 O15 117.3(4) . .
N3 032 Th1 96.4(3) . .
034 032 Th1 73.3(3) . .
035 032 Th1 70.9(2) . .
O15 032 Th1 70.6(2) . .
N3 033 034 52.4(4) . .
N3 033 035 55.5(4) . .
034 033 035 91.8(5) . .
N3 033 O14 167.4(4) . 7_556
034 033 O14 121.7(5) . 7_556
035 033 O14 117.4(4) . 7_556
N3 033 Th1 98.1(3) . .
034 033 Th1 73.9(4) . .
035 033 Th1 73.0(3) . .
O14 033 Th1 69.3(2) 7_556 .
N3 034 032 55.2(4) . .
N3 034 033 53.8(5) . .
032 034 033 92.4(5) . .
N3 034 022 166.2(6) . .
032 034 022 118.8(6) . .
033 034 022 117.8(5) . .
N3 034 Th1 97.5(4) . .
032 034 Th1 73.3(3) . .
033 034 Th1 72.0(3) . .
022 034 Th1 68.8(3) . .
N3 035 033 52.7(3) . .
N3 035 032 50.6(3) . .
033 035 032 87.2(4) . .
N3 035 023 167.3(5) . 7_556
033 035 023 122.0(4) . 7_556
032 035 023 121.2(5) . 7_556
N3 035 Th1 96.6(4) . .
033 035 Th1 72.7(2) . .
032 035 Th1 72.4(3) . .
023 035 Th1 70.8(3) 7_556 .
C55 N4 C33 110.3(12) . .
C55 N4 C1 71.0(8) . .
C33 N4 C1 167.9(8) . .
C55 N4 C3 77.8(9) . .
C33 N4 C3 61.0(7) . .
C1 N4 C3 108.5(4) . .
C55 N4 C6 169.5(8) . .
C33 N4 C6 68.2(9) . .
C1 N4 C6 112.8(4) . .
C3 N4 C6 109.2(4) . .
C55 N4 C66 111.8(11) . .
C33 N4 C66 107.4(9) . .
C1 N4 C66 82.5(7) . .
C3 N4 C66 167.8(7) . .
C6 N4 C66 60.3(6) . .
C55 N4 C5 62.4(8) . .
C33 N4 C5 83.1(9) . .
C1 N4 C5 107.5(5) . .
C3 N4 C5 111.8(4) . .
C6 N4 C5 107.2(4) . .
C66 N4 C5 68.5(7) . .
C55 N4 C11 108.0(9) . .
C33 N4 C11 106.2(11) . .
C1 N4 C11 62.7(7) . .
C3 N4 C11 69.3(6) . .
C6 N4 C11 82.1(7) . .
C66 N4 C11 112.9(9) . .
C5 N4 C11 169.0(7) . .
N4 C1 C2 116.1(5) . .
N4 C1 C11 61.5(7) . .
C2 C1 C11 56.0(7) . .
N4 C1 C55 53.9(5) . .
C2 C1 C55 141.4(9) . .
C11 C1 C55 96.2(9) . .
N4 C1 C66 49.3(5) . .
C2 C1 C66 119.7(7) . .
C11 C1 C66 91.7(8) . .
C55 C1 C66 83.5(8) . .
C2 C11 N4 113.5(12) . .
C2 C11 C1 59.0(7) . .
N4 C11 C1 55.8(7) . .
C2 C11 C3 141.9(12) . .
N4 C11 C3 53.1(6) . .
C1 C11 C3 92.5(9) . .
C11 C2 C1 65.0(8) . .
N4 C3 C4 115.5(5) . .
N4 C3 C33 58.8(6) . .
C4 C3 C33 57.4(7) . .
N4 C3 C11 57.6(6) . .
C4 C3 C11 138.7(7) . .
C33 C3 C11 96.8(10) . .
N4 C3 C55 50.3(6) . .
C4 C3 C55 122.4(7) . .
C33 C3 C55 90.9(9) . .
C11 C3 C55 86.0(9) . .
C4 C33 N4 120.4(11) . .
C4 C33 C3 61.0(7) . .
N4 C33 C3 60.2(6) . .
C4 C33 C6 145.5(16) . .
N4 C33 C6 56.6(7) . .
C3 C33 C6 100.4(11) . .
C4 C33 C5 122.9(14) . .
N4 C33 C5 49.6(6) . .
C3 C33 C5 90.2(9) . .
C6 C33 C5 83.0(7) . .
C33 C4 C3 61.5(6) . .
C8 C5 N4 114.2(4) . .
C8 C5 C55 58.4(7) . .
N4 C5 C55 56.7(7) . .
C8 C5 C66 145.4(8) . .
N4 C5 C66 55.2(6) . .
C55 C5 C66 97.9(10) . .
C8 C5 C33 117.7(7) . .
N4 C5 C33 47.3(6) . .
C55 C5 C33 84.8(8) . .
C66 C5 C33 80.7(8) . .
N4 C55 C8 119.4(11) . .
N4 C55 C5 60.8(6) . .
C8 C55 C5 59.6(7) . .
N4 C55 C1 55.1(7) . .
C8 C55 C1 141.2(14) . .
C5 C55 C1 96.1(10) . .
N4 C55 C3 51.9(6) . .
C8 C55 C3 123.4(11) . .
C5 C55 C3 94.1(8) . .
C1 C55 C3 85.2(8) . .
C7 C6 N4 115.6(4) . .
C7 C6 C66 57.2(6) . .
N4 C6 C66 60.1(6) . .
C7 C6 C33 145.8(8) . .
N4 C6 C33 55.2(6) . .
C66 C6 C33 98.2(9) . .
C7 C66 N4 118.6(11) . .
C7 C66 C6 60.9(7) . .
N4 C66 C6 59.5(6) . .
C7 C66 C5 147.3(12) . .
N4 C66 C5 56.3(5) . .
C6 C66 C5 98.2(8) . .
C7 C66 C1 119.8(11) . .
N4 C66 C1 48.2(5) . .
C6 C66 C1 90.0(9) . .
C5 C66 C1 82.2(7) . .
C66 C7 C6 61.8(6) . .
C55 C8 C5 62.0(6) . .

loop_
_geom_bond_atom_site_label_1
_geom_bond_atom_site_label_2
_geom_bond_distance
_geom_bond_site_symmetry_2
Th1 O14 2.547(6) 7_556
Th1 O14 2.547(6) .
Th1 033 2.550(4) .
Th1 033 2.550(4) 7_556
Th1 022 2.554(4) 7_556
Th1 022 2.554(4) .
Th1 035 2.554(6) .
Th1 035 2.554(6) 7_556
Th1 024 2.556(7) 7_556
Th1 024 2.556(7) .
Th1 023 2.563(4) 7_556
Th1 023 2.563(4) .
N1 O11 1.213(4) .
N1 O14 1.241(7) .
N1 O12 1.261(5) .
N1 O13 1.280(6) .
N1 O15 1.310(7) .
O12 O15 1.536(8) .
O12 O14 1.541(8) .
O12 024 1.727(8) 7_556
O13 O14 1.448(8) .
O13 O15 1.591(8) .
O13 025 1.807(9) .
O14 033 1.795(8) 7_556
O15 032 1.731(8) .
N2 O21 1.199(4) .
N2 025 1.238(8) .
N2 022 1.274(5) .
N2 023 1.288(5) .
N2 024 1.306(7) .
022 025 1.494(9) .
022 024 1.525(8) .
022 034 1.803(9) .
023 025 1.515(9) .
023 024 1.573(9) .
023 035 1.707(8) 7_556
024 O12 1.727(8) 7_556
N3 O31 1.205(4) .
N3 034 1.240(9) .
N3 033 1.263(6) .
N3 032 1.279(5) .
N3 035 1.307(7) .
032 034 1.479(7) .
032 035 1.612(7) .
033 034 1.503(10) .
033 035 1.507(9) .
033 O14 1.795(8) 7_556
035 023 1.707(8) 7_556
N4 C55 1.487(15) .
N4 C33 1.499(15) .
N4 C1 1.509(8) .
N4 C3 1.521(6) .
N4 C6 1.525(6) .
N4 C66 1.534(15) .
N4 C5 1.553(7) .
N4 C11 1.604(19) .
C1 C2 1.534(9) .
C1 C11 1.62(2) .
C1 C55 1.74(2) .
C1 C66 2.007(19) .
C11 C2 1.483(19) .
C11 C3 1.777(17) .
C3 C4 1.526(8) .
C3 C33 1.533(17) .
C3 C55 1.889(19) .
C33 C4 1.470(18) .
C33 C6 1.70(2) .
C33 C5 2.03(2) .
C5 C8 1.541(7) .
C5 C55 1.577(18) .
C5 C66 1.737(17) .
C55 C8 1.521(19) .
C6 C7 1.525(8) .
C6 C66 1.537(16) .
C66 C7 1.467(16) .
